data_4038829
loop_
_publ_author_name
'Moritz, Jan-Ole'
'Chakrabortty, Soumyadeep'
'M\"uller, Bernd H'
'Spannenberg, Anke'
'Kamer, Paul C. J.'

_publ_section_title
;
 P-chirogenic Diphosphazanes with Axially Chiral Substituents and their
 Use in Rh-catalyzed Asymmetric Hydrogenation.
;
_journal_name_full 'The Journal of organic chemistry'
_journal_paper_doi 10.1021/acs.joc.0c01108
_journal_year 2020
_chemical_absolute_configuration ad
_chemical_formula_moiety 'C20 H27 N O2 P2'
_chemical_formula_sum 'C20 H27 N O2 P2'
_chemical_formula_weight 375.36
_space_group_crystal_system orthorhombic
_space_group_IT_number 19
_space_group_name_Hall 'P 2ac 2ab'
_space_group_name_H-M_alt 'P 21 21 21'
_atom_sites_solution_hydrogens geom
_audit_creation_method SHELXL-2014/7
_cell_angle_alpha 90
_cell_angle_beta 90
_cell_angle_gamma 90
_cell_formula_units_Z 4
_cell_length_a 9.8510(3)
_cell_length_b 11.5233(3)
_cell_length_c 17.2368(4)
_cell_measurement_reflns_used 8553
_cell_measurement_temperature 160(2)
_cell_measurement_theta_max 29.51
_cell_measurement_theta_min 2.05
_cell_volume 1956.65(9)
_computing_cell_refinement X-AREA
_computing_data_collection 'X-AREA (Stoe & Cie, 2012)'
_computing_data_reduction X-AREA
_computing_structure_refinement 'SHELXL-2014/7 (Sheldrick, 2015)'
_computing_structure_solution 'SHELXS-97 (Sheldrick, 2008)'
_diffrn_ambient_temperature 160(2)
_diffrn_measured_fraction_theta_full 0.999
_diffrn_measured_fraction_theta_max 0.999
_diffrn_measurement_device_type 'STOE-IPDS II'
_diffrn_measurement_method 'omega scans'
_diffrn_radiation_monochromator graphite
_diffrn_radiation_source 'fine-focus sealed tube'
_diffrn_radiation_type MoK\a
_diffrn_radiation_wavelength 0.71073
_diffrn_reflns_av_R_equivalents 0.0200
_diffrn_reflns_av_unetI/netI 0.0125
_diffrn_reflns_Laue_measured_fraction_full 0.999
_diffrn_reflns_Laue_measured_fraction_max 0.999
_diffrn_reflns_limit_h_max 13
_diffrn_reflns_limit_h_min -13
_diffrn_reflns_limit_k_max 15
_diffrn_reflns_limit_k_min -15
_diffrn_reflns_limit_l_max 22
_diffrn_reflns_limit_l_min -22
_diffrn_reflns_number 34061
_diffrn_reflns_point_group_measured_fraction_full 0.999
_diffrn_reflns_point_group_measured_fraction_max 0.999
_diffrn_reflns_theta_full 25.242
_diffrn_reflns_theta_max 27.996
_diffrn_reflns_theta_min 2.126
_exptl_absorpt_coefficient_mu 0.235
_exptl_absorpt_correction_T_max 0.91
_exptl_absorpt_correction_T_min 0.90
_exptl_absorpt_correction_type multi-scan
_exptl_absorpt_process_details 'LANA (Stoe & Cie, 2012)'
_exptl_crystal_colour colourless
_exptl_crystal_density_diffrn 1.274
_exptl_crystal_description prism
_exptl_crystal_F_000 800
_exptl_crystal_size_max 0.457
_exptl_crystal_size_mid 0.415
_exptl_crystal_size_min 0.393
_refine_diff_density_max 0.341
_refine_diff_density_min -0.160
_refine_diff_density_rms 0.047
_refine_ls_abs_structure_details
;
 Flack x determined using 1886 quotients [(I+)-(I-)]/[(I+)+(I-)]
 (Parsons, Flack and Wagner, Acta Cryst. B69 (2013) 249-259).
;
_refine_ls_abs_structure_Flack 0.008(12)
_refine_ls_extinction_method none
_refine_ls_goodness_of_fit_ref 1.009
_refine_ls_hydrogen_treatment constr
_refine_ls_matrix_type full
_refine_ls_number_parameters 230
_refine_ls_number_reflns 4706
_refine_ls_number_restraints 1
_refine_ls_restrained_S_all 1.009
_refine_ls_R_factor_all 0.0288
_refine_ls_R_factor_gt 0.0276
_refine_ls_shift/su_max 0.000
_refine_ls_shift/su_mean 0.000
_refine_ls_structure_factor_coef Fsqd
_refine_ls_weighting_details 'w=1/[\s^2^(Fo^2^)+(0.0606P)^2^] where P=(Fo^2^+2Fc^2^)/3'
_refine_ls_weighting_scheme calc
_refine_ls_wR_factor_gt 0.0720
_refine_ls_wR_factor_ref 0.0724
_reflns_Friedel_coverage 0.763
_reflns_Friedel_fraction_full 0.999
_reflns_Friedel_fraction_max 1.000
_reflns_number_gt 4474
_reflns_number_total 4706
_reflns_threshold_expression 'I > 2\s(I)'
_cod_data_source_file jo0c01108_si_004.cif
_cod_data_source_block ks1480o
_cod_database_code 4038829
_shelx_shelxl_version_number 2014/7
_shelx_space_group_comment
;
The symmetry employed for this shelxl refinement is uniquely defined
by the following loop, which should always be used as a source of
symmetry information in preference to the above space-group names.
They are only intended as comments.
;

loop_
_space_group_symop_operation_xyz
'x, y, z'
'-x+1/2, -y, z+1/2'
'-x, y+1/2, -z+1/2'
'x+1/2, -y+1/2, -z'

loop_
_atom_site_label
_atom_site_type_symbol
_atom_site_fract_x
_atom_site_fract_y
_atom_site_fract_z
_atom_site_U_iso_or_equiv
_atom_site_adp_type
_atom_site_occupancy
_atom_site_site_symmetry_order
_atom_site_calc_flag
_atom_site_refinement_flags_posn
_atom_site_refinement_flags_adp
_atom_site_refinement_flags_occupancy
_atom_site_disorder_assembly
_atom_site_disorder_group
C1 C 0.06162(16) 0.43476(16) 0.08041(10) 0.0268(3) Uani 1 1 d . . . . .
H1 H 0.0372 0.3571 0.0585 0.032 Uiso 1 1 calc R U . . .
C2 C -0.02469(15) 0.45069(16) 0.15242(10) 0.0258(3) Uani 1 1 d . . . . .
C3 C -0.06995(18) 0.35298(17) 0.19225(11) 0.0309(4) Uani 1 1 d . . . . .
H3 H -0.0470 0.2779 0.1736 0.037 Uiso 1 1 calc R U . . .
C4 C -0.1482(2) 0.3639(2) 0.25887(11) 0.0370(4) Uani 1 1 d . . . . .
H4 H -0.1786 0.2965 0.2855 0.044 Uiso 1 1 calc R U . . .
C5 C -0.18171(19) 0.4726(2) 0.28629(11) 0.0384(4) Uani 1 1 d . . . . .
H5 H -0.2350 0.4802 0.3320 0.046 Uiso 1 1 calc R U . . .
C6 C -0.13809(19) 0.57008(19) 0.24755(12) 0.0364(4) Uani 1 1 d . . . . .
H6 H -0.1614 0.6449 0.2665 0.044 Uiso 1 1 calc R U . . .
C7 C -0.05992(18) 0.55942(17) 0.18078(11) 0.0313(4) Uani 1 1 d . . . . .
H7 H -0.0303 0.6271 0.1543 0.038 Uiso 1 1 calc R U . . .
C8 C 0.0321(2) 0.5230(2) 0.01708(11) 0.0363(4) Uani 1 1 d . . . . .
H8A H 0.0624 0.6000 0.0340 0.054 Uiso 1 1 calc R U . . .
H8B H -0.0657 0.5249 0.0067 0.054 Uiso 1 1 calc R U . . .
H8C H 0.0806 0.5011 -0.0303 0.054 Uiso 1 1 calc R U . . .
C9 C 0.35411(18) 0.48736(16) 0.23976(10) 0.0281(3) Uani 1 1 d . . . . .
C10 C 0.4677(2) 0.39856(19) 0.23321(13) 0.0394(4) Uani 1 1 d . . . . .
H10A H 0.4963 0.3745 0.2853 0.059 Uiso 1 1 calc R U . . .
H10B H 0.5450 0.4332 0.2058 0.059 Uiso 1 1 calc R U . . .
H10C H 0.4352 0.3308 0.2043 0.059 Uiso 1 1 calc R U . . .
C11 C 0.4003(3) 0.5926(2) 0.28741(11) 0.0409(5) Uani 1 1 d . . . . .
H11A H 0.4261 0.5673 0.3396 0.061 Uiso 1 1 calc R U . . .
H11B H 0.3259 0.6488 0.2910 0.061 Uiso 1 1 calc R U . . .
H11C H 0.4785 0.6291 0.2621 0.061 Uiso 1 1 calc R U . . .
C12 C 0.2352(2) 0.4305(2) 0.28243(12) 0.0452(5) Uani 1 1 d . . . . .
H12A H 0.2051 0.3618 0.2536 0.068 Uiso 1 1 calc R U . . .
H12B H 0.1600 0.4859 0.2865 0.068 Uiso 1 1 calc R U . . .
H12C H 0.2643 0.4073 0.3346 0.068 Uiso 1 1 calc R U . . .
C13 C 0.42636(17) 0.58422(15) 0.08324(10) 0.0256(3) Uani 1 1 d . . . . .
C14 C 0.40020(18) 0.59423(17) 0.00418(11) 0.0292(4) Uani 1 1 d . . . . .
H14 H 0.3136 0.5724 -0.0151 0.035 Uiso 1 1 calc R U . . .
C15 C 0.49720(19) 0.63518(17) -0.04693(11) 0.0324(4) Uani 1 1 d D . . . .
H15 H 0.4769 0.6403 -0.1007 0.039 Uiso 1 1 calc R U . . .
C16 C 0.62380(17) 0.66876(16) -0.02021(10) 0.0323(4) Uani 1 1 d D . . . .
H16 H 0.6904 0.6974 -0.0552 0.039 Uiso 1 1 calc R U . . .
C17 C 0.65178(19) 0.65997(18) 0.05809(11) 0.0375(4) Uani 1 1 d D . . . .
H17 H 0.7382 0.6830 0.0771 0.045 Uiso 1 1 calc R U . . .
C18 C 0.5548(2) 0.61776(19) 0.10916(11) 0.0357(4) Uani 1 1 d . . . . .
H18 H 0.5762 0.6115 0.1627 0.043 Uiso 1 1 calc R U . . .
C19 C 0.1627(2) 0.14725(19) 0.02522(15) 0.0466(5) Uani 1 1 d . . . . .
H19A H 0.0651 0.1353 0.0364 0.056 Uiso 1 1 calc R U . . .
H19B H 0.2054 0.0705 0.0171 0.056 Uiso 1 1 calc R U . . .
C20 C 0.1794(2) 0.2209(2) -0.04576(12) 0.0474(6) Uani 1 1 d . . . . .
H20A H 0.2153 0.1735 -0.0891 0.057 Uiso 1 1 calc R U . . .
H20B H 0.0906 0.2534 -0.0616 0.057 Uiso 1 1 calc R U . . .
N1 N 0.21072(14) 0.43015(12) 0.09849(8) 0.0247(3) Uani 1 1 d . . . . .
O1 O 0.22600(17) 0.20550(12) 0.08810(8) 0.0393(3) Uani 1 1 d . . . . .
O2 O 0.27061(17) 0.31146(13) -0.02807(8) 0.0425(3) Uani 1 1 d . . . . .
P1 P 0.28212(4) 0.54668(4) 0.14664(2) 0.02299(10) Uani 1 1 d . . . . .
P2 P 0.30945(4) 0.32276(4) 0.06369(3) 0.02733(11) Uani 1 1 d . . . . .

loop_
_atom_site_aniso_label
_atom_site_aniso_U_11
_atom_site_aniso_U_22
_atom_site_aniso_U_33
_atom_site_aniso_U_23
_atom_site_aniso_U_13
_atom_site_aniso_U_12
C1 0.0219(7) 0.0293(9) 0.0291(8) -0.0046(6) -0.0006(6) -0.0019(6)
C2 0.0199(6) 0.0298(8) 0.0276(7) -0.0013(7) -0.0023(6) -0.0009(6)
C3 0.0274(8) 0.0302(9) 0.0350(9) -0.0001(7) -0.0035(7) -0.0035(7)
C4 0.0317(9) 0.0465(11) 0.0328(9) 0.0055(8) -0.0024(7) -0.0097(8)
C5 0.0274(8) 0.0572(13) 0.0304(8) -0.0043(8) 0.0014(7) -0.0019(8)
C6 0.0306(8) 0.0426(11) 0.0360(9) -0.0079(8) 0.0000(7) 0.0075(8)
C7 0.0286(8) 0.0317(9) 0.0336(9) -0.0010(8) -0.0001(7) 0.0023(7)
C8 0.0306(9) 0.0494(12) 0.0288(8) 0.0015(8) -0.0030(7) 0.0026(8)
C9 0.0286(8) 0.0293(9) 0.0262(8) 0.0024(7) -0.0034(6) -0.0023(6)
C10 0.0404(10) 0.0372(10) 0.0404(10) 0.0022(8) -0.0112(8) 0.0070(8)
C11 0.0563(12) 0.0393(11) 0.0271(9) -0.0043(8) -0.0076(8) -0.0039(9)
C12 0.0391(10) 0.0617(14) 0.0348(10) 0.0190(10) -0.0031(8) -0.0107(10)
C13 0.0264(8) 0.0225(8) 0.0279(8) 0.0004(6) 0.0014(6) -0.0007(6)
C14 0.0274(8) 0.0305(9) 0.0298(8) 0.0026(7) -0.0029(7) -0.0024(7)
C15 0.0375(9) 0.0309(9) 0.0287(8) 0.0038(7) 0.0016(7) -0.0017(7)
C16 0.0322(9) 0.0261(9) 0.0386(9) 0.0024(7) 0.0065(7) -0.0030(7)
C17 0.0299(8) 0.0406(11) 0.0420(10) 0.0011(9) -0.0018(8) -0.0101(8)
C18 0.0341(9) 0.0420(11) 0.0309(9) 0.0015(7) -0.0036(7) -0.0100(8)
C19 0.0475(12) 0.0257(9) 0.0668(14) -0.0032(9) -0.0144(11) -0.0060(8)
C20 0.0372(10) 0.0697(15) 0.0352(9) -0.0202(10) 0.0060(8) -0.0189(10)
N1 0.0208(6) 0.0244(7) 0.0289(6) -0.0045(5) -0.0006(5) -0.0013(5)
O1 0.0576(9) 0.0245(6) 0.0358(7) 0.0011(5) 0.0034(6) -0.0068(6)
O2 0.0641(9) 0.0337(7) 0.0297(6) -0.0057(5) 0.0058(6) -0.0093(7)
P1 0.02404(19) 0.02147(19) 0.02345(18) -0.00081(15) -0.00090(14) -0.00060(15)
P2 0.02367(19) 0.0259(2) 0.0324(2) -0.00506(17) 0.00195(16) -0.00069(16)

loop_
_atom_type_symbol
_atom_type_description
_atom_type_scat_dispersion_real
_atom_type_scat_dispersion_imag
_atom_type_scat_source
C C 0.0033 0.0016 'International Tables Vol C Tables 4.2.6.8 and 6.1.1.4'
H H 0.0000 0.0000 'International Tables Vol C Tables 4.2.6.8 and 6.1.1.4'
N N 0.0061 0.0033 'International Tables Vol C Tables 4.2.6.8 and 6.1.1.4'
O O 0.0106 0.0060 'International Tables Vol C Tables 4.2.6.8 and 6.1.1.4'
P P 0.1023 0.0942 'International Tables Vol C Tables 4.2.6.8 and 6.1.1.4'

loop_
_geom_angle_atom_site_label_1
_geom_angle_atom_site_label_2
_geom_angle_atom_site_label_3
_geom_angle
_geom_angle_site_symmetry_1
_geom_angle_site_symmetry_3
_geom_angle_publ_flag
N1 C1 C2 112.50(13) . . ?
N1 C1 C8 111.07(14) . . ?
C2 C1 C8 113.56(15) . . ?
C7 C2 C3 118.43(16) . . ?
C7 C2 C1 122.52(16) . . ?
C3 C2 C1 119.05(16) . . ?
C4 C3 C2 120.83(19) . . ?
C5 C4 C3 119.89(19) . . ?
C6 C5 C4 120.04(18) . . ?
C5 C6 C7 120.18(19) . . ?
C2 C7 C6 120.63(18) . . ?
C10 C9 C12 108.11(17) . . ?
C10 C9 C11 110.69(17) . . ?
C12 C9 C11 107.97(18) . . ?
C10 C9 P1 117.27(13) . . ?
C12 C9 P1 106.07(12) . . ?
C11 C9 P1 106.33(13) . . ?
C14 C13 C18 117.26(16) . . ?
C14 C13 P1 117.20(13) . . ?
C18 C13 P1 125.00(14) . . ?
C15 C14 C13 121.62(17) . . ?
C14 C15 C16 120.39(17) . . ?
C17 C16 C15 118.97(16) . . ?
C16 C17 C18 120.57(16) . . ?
C17 C18 C13 121.19(18) . . ?
O1 C19 C20 107.92(17) . . ?
O2 C20 C19 108.21(17) . . ?
C1 N1 P2 121.10(11) . . ?
C1 N1 P1 118.04(11) . . ?
P2 N1 P1 120.46(8) . . ?
C19 O1 P2 114.51(14) . . ?
C20 O2 P2 114.69(13) . . ?
N1 P1 C13 102.20(7) . . ?
N1 P1 C9 106.29(7) . . ?
C13 P1 C9 107.46(8) . . ?
O2 P2 O1 93.76(8) . . ?
O2 P2 N1 105.57(8) . . ?
O1 P2 N1 103.00(7) . . ?

loop_
_geom_bond_atom_site_label_1
_geom_bond_atom_site_label_2
_geom_bond_distance
_geom_bond_site_symmetry_2
_geom_bond_publ_flag
C1 N1 1.502(2) . ?
C1 C2 1.516(2) . ?
C1 C8 1.520(3) . ?
C2 C7 1.389(3) . ?
C2 C3 1.392(3) . ?
C3 C4 1.389(3) . ?
C4 C5 1.379(3) . ?
C5 C6 1.376(3) . ?
C6 C7 1.390(3) . ?
C9 C10 1.521(3) . ?
C9 C12 1.531(3) . ?
C9 C11 1.534(3) . ?
C9 P1 1.8832(17) . ?
C13 C14 1.392(2) . ?
C13 C18 1.397(3) . ?
C13 P1 1.8439(17) . ?
C14 C15 1.383(3) . ?
C15 C16 1.385(2) . ?
C16 C17 1.381(2) . ?
C17 C18 1.387(3) . ?
C19 O1 1.419(3) . ?
C19 C20 1.498(4) . ?
C20 O2 1.411(3) . ?
N1 P2 1.6844(14) . ?
N1 P1 1.7281(14) . ?
O1 P2 1.6366(15) . ?
O2 P2 1.6325(15) . ?
